data_7237327
loop_
_publ_author_name
'Ma, Dongxin'
'Liu, Ruihuan'
'Qiu, Yong'
'Duan, Lian'

_publ_section_title
;
 High-performance yellow- and orange-emitting diodes based on novel
 sublimable cationic iridium(iii) complexes by ligand control
;
_journal_issue 21
_journal_name_full 'Journal of Materials Chemistry C'
_journal_page_first 5630
_journal_paper_doi 10.1039/C8TC01566J
_journal_volume 6
_journal_year 2018
_chemical_formula_moiety '2(C20 H14 Ir0.5 N2), C32 H12 B F24'
_chemical_formula_sum 'C72 H40 B F24 Ir N4'
_chemical_formula_weight 1620.09
_space_group_crystal_system monoclinic
_space_group_IT_number 15
_space_group_name_Hall '-C 2yc'
_space_group_name_H-M_alt 'C 1 2/c 1'
_atom_sites_solution_hydrogens geom
_atom_sites_solution_primary dual
_audit_creation_date 2017-12-01
_audit_creation_method
;
Olex2 1.2
(compiled 2017.08.10 svn.r3458 for OlexSys, GUI svn.r5381)
;
_audit_update_record
;
2018-02-14 deposited with the CCDC.
2018-05-02 downloaded from the CCDC.
;
_cell_angle_alpha 90
_cell_angle_beta 91.52(3)
_cell_angle_gamma 90
_cell_formula_units_Z 8
_cell_length_a 26.689(5)
_cell_length_b 18.782(4)
_cell_length_c 25.868(5)
_cell_measurement_reflns_used 19894
_cell_measurement_temperature 153(2)
_cell_measurement_theta_max 27.4855
_cell_measurement_theta_min 1.5265
_cell_volume 12962(4)
_computing_molecular_graphics 'Olex2 (Dolomanov et al., 2009)'
_computing_publication_material 'Olex2 (Dolomanov et al., 2009)'
_computing_structure_refinement 'XL (Sheldrick, 2008)'
_computing_structure_solution 'ShelXT (Sheldrick, 2015)'
_diffrn_ambient_temperature 153.15
_diffrn_measured_fraction_theta_full 0.994
_diffrn_measured_fraction_theta_max 0.994
_diffrn_measurement_device_type 'multiwire proportional'
_diffrn_measurement_method 'phi and omega scans'
_diffrn_radiation_monochromator graphite
_diffrn_radiation_type MoK\a
_diffrn_radiation_wavelength 0.71073
_diffrn_reflns_av_R_equivalents 0.0736
_diffrn_reflns_av_unetI/netI 0.0695
_diffrn_reflns_Laue_measured_fraction_full 0.994
_diffrn_reflns_Laue_measured_fraction_max 0.994
_diffrn_reflns_limit_h_max 31
_diffrn_reflns_limit_h_min -30
_diffrn_reflns_limit_k_max 22
_diffrn_reflns_limit_k_min -22
_diffrn_reflns_limit_l_max 30
_diffrn_reflns_limit_l_min -30
_diffrn_reflns_number 40107
_diffrn_reflns_point_group_measured_fraction_full 0.994
_diffrn_reflns_point_group_measured_fraction_max 0.994
_diffrn_reflns_theta_full 25.000
_diffrn_reflns_theta_max 25.000
_diffrn_reflns_theta_min 1.326
_exptl_absorpt_coefficient_mu 2.177
_exptl_absorpt_correction_T_max 1.0000
_exptl_absorpt_correction_T_min 0.6571
_exptl_absorpt_correction_type multi-scan
_exptl_absorpt_process_details 'CrystalClear (Rigaku Inc., 2008)'
_exptl_crystal_colour yellow
_exptl_crystal_density_diffrn 1.660
_exptl_crystal_description block
_exptl_crystal_F_000 6384
_exptl_crystal_size_max 0.13
_exptl_crystal_size_mid 0.11
_exptl_crystal_size_min 0.05
_refine_diff_density_max 2.338
_refine_diff_density_min -3.819
_refine_diff_density_rms 0.425
_refine_ls_extinction_method none
_refine_ls_goodness_of_fit_ref 1.203
_refine_ls_hydrogen_treatment constr
_refine_ls_matrix_type full
_refine_ls_number_parameters 920
_refine_ls_number_reflns 11346
_refine_ls_number_restraints 1272
_refine_ls_restrained_S_all 1.194
_refine_ls_R_factor_all 0.1336
_refine_ls_R_factor_gt 0.1127
_refine_ls_shift/su_max 0.002
_refine_ls_shift/su_mean 0.000
_refine_ls_structure_factor_coef Fsqd
_refine_ls_weighting_details 'w=1/[\s^2^(Fo^2^)+(0.1703P)^2^+405.4983P] where P=(Fo^2^+2Fc^2^)/3'
_refine_ls_weighting_scheme calc
_refine_ls_wR_factor_gt 0.3028
_refine_ls_wR_factor_ref 0.3386
_reflns_Friedel_coverage 0.000
_reflns_number_gt 10070
_reflns_number_total 11346
_reflns_threshold_expression 'I > 2\s(I)'
_cod_data_source_file c8tc01566j2.cif
_cod_data_source_block bww17569
_cod_original_cell_volume 12962(5)
_cod_database_code 7237327
_shelx_shelxl_version_number 2014/7
_shelx_space_group_comment
;
The symmetry employed for this shelxl refinement is uniquely defined
by the following loop, which should always be used as a source of
symmetry information in preference to the above space-group names.
They are only intended as comments.
;
_shelx_estimated_absorpt_t_max 0.899
_shelx_estimated_absorpt_t_min 0.765
_olex2_refinement_description
;
1. Fixed Uiso
 At 1.2 times of:
  All C(H) groups
2. Uiso/Uaniso restraints and constraints
All non-hydrogen atoms have similar U: within 2A with sigma of 0.01 and sigma
for terminal atoms of 0.01
All non-hydrogen atoms restrained to be isotropic: with sigma of 0.01 and sigma
for terminal atoms of 0.01
3.a Aromatic/amide H refined with riding coordinates:
 C2(H2), C3(H3), C4(H4), C5(H5), C8(H8), C9(H9), C12(H12), C13(H13), C14(H14),
 C15(H15), C17(H17), C18(H18), C19(H19), C20(H20), C22(H22), C23(H23), C24(H24),
  C25(H25), C28(H28), C29(H29), C32(H32), C33(H33), C34(H34), C35(H35),
 C37(H37), C38(H38), C39(H39), C40(H40), C42(H42), C44(H44), C46(H46), C50(H50),
  C52(H52), C54(H54), C58(H58), C60(H60), C62(H62), C66(H66), C68(H68), C70(H70)
;
_olex2_submission_special_instructions 'No special instructions were received'

loop_
_space_group_symop_operation_xyz
'x, y, z'
'-x, y, -z+1/2'
'x+1/2, y+1/2, z'
'-x+1/2, y+1/2, -z+1/2'
'-x, -y, -z'
'x, -y, z-1/2'
'-x+1/2, -y+1/2, -z'
'x+1/2, -y+1/2, z-1/2'

loop_
_atom_site_label
_atom_site_type_symbol
_atom_site_fract_x
_atom_site_fract_y
_atom_site_fract_z
_atom_site_U_iso_or_equiv
_atom_site_adp_type
_atom_site_occupancy
_atom_site_site_symmetry_order
_atom_site_calc_flag
_atom_site_refinement_flags_posn
_atom_site_refinement_flags_adp
_atom_site_refinement_flags_occupancy
Ir1 Ir 0.5000 0.35664(4) 0.2500 0.0340(3) Uani 1 2 d S TU P
N1 N 0.4293(5) 0.3498(7) 0.2831(5) 0.039(2) Uani 1 1 d . U .
N2 N 0.5364(5) 0.4480(6) 0.2858(4) 0.035(2) Uani 1 1 d . U .
C1 C 0.4694(6) 0.2794(8) 0.2058(6) 0.042(3) Uani 1 1 d . U .
C2 C 0.4918(7) 0.2396(9) 0.1668(6) 0.049(3) Uani 1 1 d . U .
H2 H 0.5253 0.2503 0.1580 0.059 Uiso 1 1 calc R . .
C3 C 0.4677(7) 0.1866(9) 0.1412(7) 0.054(3) Uani 1 1 d . U .
H3 H 0.4841 0.1610 0.1149 0.064 Uiso 1 1 calc R . .
C4 C 0.4188(7) 0.1697(10) 0.1535(7) 0.056(3) Uani 1 1 d . U .
H4 H 0.4019 0.1323 0.1355 0.067 Uiso 1 1 calc R . .
C5 C 0.3948(7) 0.2061(10) 0.1913(7) 0.053(3) Uani 1 1 d . U .
H5 H 0.3613 0.1945 0.1995 0.064 Uiso 1 1 calc R . .
C6 C 0.4205(6) 0.2613(9) 0.2179(6) 0.045(3) Uani 1 1 d . U .
C7 C 0.3984(6) 0.3029(9) 0.2566(6) 0.045(3) Uani 1 1 d . U .
C8 C 0.3459(7) 0.3060(10) 0.2661(7) 0.052(3) Uani 1 1 d . U .
H8 H 0.3237 0.2752 0.2474 0.062 Uiso 1 1 calc R . .
C9 C 0.3267(7) 0.3521(10) 0.3015(7) 0.054(3) Uani 1 1 d . U .
H9 H 0.2917 0.3533 0.3071 0.064 Uiso 1 1 calc R . .
C10 C 0.3578(7) 0.3960(10) 0.3285(7) 0.053(3) Uani 1 1 d . U .
C11 C 0.4118(7) 0.3927(9) 0.3222(7) 0.048(3) Uani 1 1 d . U .
C12 C 0.4426(7) 0.4344(9) 0.3535(6) 0.051(3) Uani 1 1 d . U .
H12 H 0.4777 0.4325 0.3488 0.061 Uiso 1 1 calc R . .
C13 C 0.4249(7) 0.4776(11) 0.3904(7) 0.060(3) Uani 1 1 d . U .
H13 H 0.4474 0.5032 0.4126 0.072 Uiso 1 1 calc R . .
C14 C 0.3727(8) 0.4846(11) 0.3955(8) 0.064(4) Uani 1 1 d . U .
H14 H 0.3602 0.5179 0.4196 0.077 Uiso 1 1 calc R . .
C15 C 0.3404(8) 0.4452(11) 0.3673(7) 0.060(3) Uani 1 1 d . U .
H15 H 0.3055 0.4496 0.3727 0.072 Uiso 1 1 calc R . .
C16 C 0.5213(6) 0.5107(8) 0.2679(6) 0.040(3) Uani 1 1 d . U .
C17 C 0.5495(6) 0.5738(9) 0.2819(6) 0.048(3) Uani 1 1 d . U .
H17 H 0.5402 0.6192 0.2686 0.058 Uiso 1 1 calc R . .
C18 C 0.5898(7) 0.5663(10) 0.3147(7) 0.054(3) Uani 1 1 d . U .
H18 H 0.6075 0.6075 0.3262 0.064 Uiso 1 1 calc R . .
C19 C 0.6054(7) 0.5014(9) 0.3316(7) 0.051(3) Uani 1 1 d . U .
H19 H 0.6351 0.4968 0.3524 0.061 Uiso 1 1 calc R . .
C20 C 0.5778(6) 0.4430(9) 0.3184(6) 0.041(3) Uani 1 1 d . U .
H20 H 0.5873 0.3978 0.3319 0.049 Uiso 1 1 calc R . .
Ir2 Ir 0.5000 0.13588(4) 0.7500 0.0253(3) Uani 1 2 d S TU P
N3 N 0.4678(5) 0.1429(6) 0.6741(5) 0.035(2) Uani 1 1 d . U .
N4 N 0.4622(4) 0.0449(6) 0.7818(4) 0.031(2) Uani 1 1 d . U .
C21 C 0.5420(5) 0.2139(8) 0.7207(6) 0.037(3) Uani 1 1 d . U .
C22 C 0.5829(6) 0.2488(9) 0.7472(7) 0.045(3) Uani 1 1 d . U .
H22 H 0.5919 0.2371 0.7820 0.054 Uiso 1 1 calc R . .
C23 C 0.6093(7) 0.3013(9) 0.7198(7) 0.052(3) Uani 1 1 d . U .
H23 H 0.6352 0.3266 0.7377 0.062 Uiso 1 1 calc R . .
C24 C 0.6004(7) 0.3169(9) 0.6718(7) 0.053(3) Uani 1 1 d . U .
H24 H 0.6207 0.3515 0.6556 0.064 Uiso 1 1 calc R . .
C25 C 0.5604(6) 0.2831(9) 0.6423(7) 0.049(3) Uani 1 1 d . U .
H25 H 0.5528 0.2941 0.6071 0.059 Uiso 1 1 calc R . .
C26 C 0.5338(6) 0.2324(8) 0.6706(6) 0.042(3) Uani 1 1 d . U .
C27 C 0.4928(6) 0.1884(8) 0.6429(6) 0.041(3) Uani 1 1 d . U .
C28 C 0.4818(6) 0.1918(10) 0.5895(6) 0.048(3) Uani 1 1 d . U .
H28 H 0.4984 0.2261 0.5691 0.058 Uiso 1 1 calc R . .
C29 C 0.4483(7) 0.1478(9) 0.5663(7) 0.048(3) Uani 1 1 d . U .
H29 H 0.4425 0.1483 0.5300 0.058 Uiso 1 1 calc R . .
C30 C 0.4223(6) 0.1007(9) 0.5991(6) 0.044(3) Uani 1 1 d . U .
C31 C 0.4295(6) 0.1026(8) 0.6534(6) 0.037(2) Uani 1 1 d . U .
C32 C 0.3986(6) 0.0627(8) 0.6836(6) 0.040(3) Uani 1 1 d . U .
H32 H 0.4031 0.0644 0.7202 0.048 Uiso 1 1 calc R . .
C33 C 0.3611(6) 0.0201(9) 0.6624(6) 0.047(3) Uani 1 1 d . U .
H33 H 0.3396 -0.0061 0.6840 0.056 Uiso 1 1 calc R . .
C34 C 0.3554(7) 0.0162(10) 0.6082(7) 0.052(3) Uani 1 1 d . U .
H34 H 0.3317 -0.0161 0.5935 0.062 Uiso 1 1 calc R . .
C35 C 0.3817(6) 0.0558(9) 0.5776(7) 0.049(3) Uani 1 1 d . U .
H35 H 0.3747 0.0556 0.5414 0.059 Uiso 1 1 calc R . .
C36 C 0.4796(6) -0.0194(8) 0.7673(6) 0.038(3) Uani 1 1 d . U .
C37 C 0.4539(6) -0.0810(9) 0.7812(7) 0.049(3) Uani 1 1 d . U .
H37 H 0.4641 -0.1261 0.7686 0.058 Uiso 1 1 calc R . .
C38 C 0.4136(7) -0.0760(10) 0.8135(7) 0.051(3) Uani 1 1 d . U .
H38 H 0.3969 -0.1180 0.8242 0.062 Uiso 1 1 calc R . .
C39 C 0.3975(6) -0.0100(9) 0.8304(6) 0.047(3) Uani 1 1 d . U .
H39 H 0.3690 -0.0057 0.8514 0.056 Uiso 1 1 calc R . .
C40 C 0.4243(6) 0.0492(8) 0.8156(6) 0.040(3) Uani 1 1 d . U .
H40 H 0.4160 0.0943 0.8296 0.048 Uiso 1 1 calc R . .
F1 F 0.7139(5) 0.5855(7) 0.2236(4) 0.075(3) Uani 1 1 d . U .
F2 F 0.7873(5) 0.6201(7) 0.2434(5) 0.080(3) Uani 1 1 d . U .
F3 F 0.7245(5) 0.6575(6) 0.2833(4) 0.072(3) Uani 1 1 d . U .
F4 F 0.8008(5) 0.3469(6) 0.2486(4) 0.068(3) Uani 1 1 d . U .
F5 F 0.8303(4) 0.3251(6) 0.3268(4) 0.066(3) Uani 1 1 d . U .
F6 F 0.7557(4) 0.2970(5) 0.3034(4) 0.057(2) Uani 1 1 d . U .
F7 F 0.8621(4) 0.7095(6) 0.3786(4) 0.061(2) Uani 1 1 d . U .
F8 F 0.9154(5) 0.6845(8) 0.4349(5) 0.092(3) Uani 1 1 d . U .
F9 F 0.8757(6) 0.7835(7) 0.4383(5) 0.093(3) Uani 1 1 d . U .
F10 F 0.7952(6) 0.6649(8) 0.6273(5) 0.092(3) Uani 1 1 d . U .
F11 F 0.7273(5) 0.7052(7) 0.5997(5) 0.080(3) Uani 1 1 d . U .
F12 F 0.7878(5) 0.7707(7) 0.5945(5) 0.086(3) Uani 1 1 d . U .
F13 F 0.5262(5) 0.6115(7) 0.4295(6) 0.084(3) Uani 1 1 d . U .
F14 F 0.5537(6) 0.6402(8) 0.5053(6) 0.093(4) Uani 1 1 d . U .
F15 F 0.5905(5) 0.6776(7) 0.4383(6) 0.089(3) Uani 1 1 d . U .
F16 F 0.5857(6) 0.3290(8) 0.5027(6) 0.100(4) Uani 1 1 d . U .
F17 F 0.5366(6) 0.3592(8) 0.4383(7) 0.095(4) Uani 1 1 d . U .
F18 F 0.6079(5) 0.3147(6) 0.4274(5) 0.077(3) Uani 1 1 d . U .
F19 F 0.7818(7) 0.2425(9) 0.5906(7) 0.115(4) Uani 1 1 d . U .
F20 F 0.7728(7) 0.3305(9) 0.6345(6) 0.109(4) Uani 1 1 d . U .
F21 F 0.7166(6) 0.2956(10) 0.5820(6) 0.117(4) Uani 1 1 d . U .
F22 F 0.9348(5) 0.3320(8) 0.5085(5) 0.086(3) Uani 1 1 d . U .
F23 F 0.9359(6) 0.4348(9) 0.4847(7) 0.108(4) Uani 1 1 d . U .
F24 F 0.9145(6) 0.3667(9) 0.4361(7) 0.105(4) Uani 1 1 d . U .
C41 C 0.7522(5) 0.4968(7) 0.3892(5) 0.029(2) Uani 1 1 d . U .
C42 C 0.7433(5) 0.5497(8) 0.3533(5) 0.033(3) Uani 1 1 d . U .
H42 H 0.7322 0.5947 0.3653 0.040 Uiso 1 1 calc R . .
C43 C 0.7495(6) 0.5412(8) 0.3007(6) 0.041(3) Uani 1 1 d . U .
C44 C 0.7648(6) 0.4745(8) 0.2819(6) 0.039(3) Uani 1 1 d . U .
H44 H 0.7698 0.4675 0.2460 0.047 Uiso 1 1 calc R . .
C45 C 0.7724(6) 0.4189(8) 0.3168(6) 0.038(2) Uani 1 1 d . U .
C46 C 0.7666(5) 0.4287(7) 0.3696(5) 0.031(2) Uani 1 1 d . U .
H46 H 0.7721 0.3900 0.3927 0.038 Uiso 1 1 calc R . .
C47 C 0.7427(9) 0.5998(12) 0.2631(9) 0.065(3) Uani 1 1 d . U .
C48 C 0.7916(7) 0.3477(10) 0.2994(7) 0.053(3) Uani 1 1 d . U .
C49 C 0.7716(5) 0.5842(7) 0.4704(5) 0.030(2) Uani 1 1 d . U .
C50 C 0.8083(6) 0.6170(8) 0.4423(6) 0.037(3) Uani 1 1 d . U .
H50 H 0.8167 0.5982 0.4096 0.044 Uiso 1 1 calc R . .
C51 C 0.8335(7) 0.6776(9) 0.4612(6) 0.049(3) Uani 1 1 d . U .
C52 C 0.8233(6) 0.7067(9) 0.5087(6) 0.045(3) Uani 1 1 d . U .
H52 H 0.8408 0.7478 0.5208 0.054 Uiso 1 1 calc R . .
C53 C 0.7869(6) 0.6749(9) 0.5387(6) 0.045(3) Uani 1 1 d . U .
C54 C 0.7609(6) 0.6149(8) 0.5187(6) 0.036(3) Uani 1 1 d . U .
H54 H 0.7351 0.5944 0.5386 0.043 Uiso 1 1 calc R . .
C55 C 0.8713(9) 0.7128(12) 0.4277(9) 0.072(3) Uani 1 1 d . U .
C56 C 0.7758(9) 0.7032(12) 0.5895(8) 0.070(3) Uani 1 1 d . U .
C57 C 0.6835(5) 0.5036(7) 0.4587(5) 0.030(2) Uani 1 1 d . U .
C58 C 0.6598(5) 0.4388(8) 0.4573(5) 0.036(3) Uani 1 1 d . U .
H58 H 0.6796 0.3969 0.4558 0.043 Uiso 1 1 calc R . .
C59 C 0.6088(6) 0.4322(9) 0.4582(7) 0.048(3) Uani 1 1 d . U .
C60 C 0.5779(6) 0.4909(9) 0.4589(6) 0.047(3) Uani 1 1 d . U .
H60 H 0.5425 0.4863 0.4589 0.056 Uiso 1 1 calc R . .
C61 C 0.6008(6) 0.5572(9) 0.4594(7) 0.048(3) Uani 1 1 d . U .
C62 C 0.6529(6) 0.5634(8) 0.4598(6) 0.039(3) Uani 1 1 d . U .
H62 H 0.6677 0.6094 0.4608 0.046 Uiso 1 1 calc R . .
C63 C 0.5712(9) 0.6233(13) 0.4578(11) 0.077(3) Uani 1 1 d . U .
C64 C 0.5837(10) 0.3594(12) 0.4578(10) 0.077(3) Uani 1 1 d . U .
C65 C 0.7758(5) 0.4466(8) 0.4844(5) 0.032(2) Uani 1 1 d . U .
C66 C 0.8266(5) 0.4371(8) 0.4742(5) 0.036(3) Uani 1 1 d . U .
H66 H 0.8417 0.4668 0.4492 0.044 Uiso 1 1 calc R . .
C67 C 0.8562(6) 0.3849(9) 0.4997(7) 0.047(3) Uani 1 1 d . U .
C68 C 0.8360(6) 0.3405(9) 0.5372(6) 0.045(3) Uani 1 1 d . U .
H68 H 0.8554 0.3044 0.5540 0.055 Uiso 1 1 calc R . .
C69 C 0.7864(7) 0.3518(9) 0.5486(7) 0.051(3) Uani 1 1 d . U .
C70 C 0.7569(6) 0.4041(8) 0.5245(6) 0.037(3) Uani 1 1 d . U .
H70 H 0.7235 0.4112 0.5353 0.045 Uiso 1 1 calc R . .
C71 C 0.7641(11) 0.3071(16) 0.5890(11) 0.091(3) Uani 1 1 d . U .
C72 C 0.9090(10) 0.3777(15) 0.4863(11) 0.082(3) Uani 1 1 d . U .
B1 B 0.7451(6) 0.5081(9) 0.4519(6) 0.031(2) Uani 1 1 d . U .

loop_
_atom_site_aniso_label
_atom_site_aniso_U_11
_atom_site_aniso_U_22
_atom_site_aniso_U_33
_atom_site_aniso_U_23
_atom_site_aniso_U_13
_atom_site_aniso_U_12
Ir1 0.0428(5) 0.0252(4) 0.0334(5) 0.000 -0.0069(4) 0.000
N1 0.042(5) 0.042(5) 0.033(5) 0.005(4) -0.004(4) -0.001(4)
N2 0.042(5) 0.036(5) 0.028(4) -0.005(4) 0.004(4) 0.003(4)
C1 0.047(5) 0.038(5) 0.042(5) 0.000(5) -0.009(5) 0.007(5)
C2 0.056(6) 0.043(5) 0.048(6) -0.005(5) -0.013(5) 0.003(5)
C3 0.060(6) 0.048(6) 0.052(6) -0.001(5) -0.017(5) 0.000(5)
C4 0.063(6) 0.053(6) 0.052(6) 0.002(5) -0.012(5) -0.005(5)
C5 0.056(6) 0.053(6) 0.049(6) 0.005(5) -0.008(5) -0.009(5)
C6 0.049(5) 0.044(5) 0.040(5) 0.010(4) -0.005(4) -0.001(4)
C7 0.050(5) 0.047(5) 0.037(5) 0.010(4) -0.003(4) -0.003(4)
C8 0.053(6) 0.056(6) 0.046(5) 0.005(5) -0.003(5) -0.003(5)
C9 0.053(6) 0.061(6) 0.047(6) 0.011(5) 0.003(5) -0.002(5)
C10 0.053(5) 0.059(5) 0.049(5) 0.011(5) 0.008(5) 0.000(5)
C11 0.051(5) 0.050(5) 0.044(5) 0.010(4) 0.003(5) -0.001(5)
C12 0.055(6) 0.055(6) 0.044(5) -0.003(5) 0.012(5) -0.002(5)
C13 0.063(6) 0.063(6) 0.053(6) 0.001(5) 0.011(5) -0.003(5)
C14 0.066(6) 0.067(6) 0.060(6) 0.009(5) 0.010(5) 0.002(5)
C15 0.059(6) 0.066(6) 0.056(6) 0.013(5) 0.010(5) 0.005(5)
C16 0.050(5) 0.035(5) 0.035(5) -0.001(4) 0.007(5) 0.001(5)
C17 0.055(6) 0.042(5) 0.047(5) 0.003(5) 0.001(5) -0.004(5)
C18 0.060(6) 0.051(6) 0.049(6) 0.002(5) -0.002(5) -0.011(5)
C19 0.053(6) 0.051(6) 0.047(6) 0.000(5) -0.005(5) -0.009(5)
C20 0.043(5) 0.043(5) 0.037(5) 0.001(5) -0.004(5) -0.004(5)
Ir2 0.0266(4) 0.0233(4) 0.0261(4) 0.000 0.0049(3) 0.000
N3 0.035(5) 0.040(5) 0.029(5) 0.006(4) 0.000(4) 0.005(4)
N4 0.030(4) 0.029(4) 0.034(5) 0.005(4) -0.006(4) 0.001(4)
C21 0.035(5) 0.035(5) 0.042(5) -0.008(4) 0.000(4) 0.006(4)
C22 0.042(5) 0.043(5) 0.050(6) -0.008(5) 0.011(5) -0.002(5)
C23 0.049(6) 0.046(5) 0.060(6) -0.007(5) 0.011(5) -0.007(5)
C24 0.055(6) 0.046(6) 0.060(6) 0.001(5) 0.011(5) -0.004(5)
C25 0.046(5) 0.048(5) 0.054(6) 0.005(5) 0.013(5) 0.002(5)
C26 0.039(5) 0.042(5) 0.046(5) 0.001(4) 0.007(4) 0.002(4)
C27 0.039(5) 0.044(5) 0.041(5) 0.005(4) 0.005(4) 0.005(4)
C28 0.045(5) 0.054(6) 0.046(5) 0.002(5) 0.006(5) 0.008(5)
C29 0.047(6) 0.056(6) 0.041(5) 0.007(5) 0.001(5) 0.006(5)
C30 0.043(5) 0.049(5) 0.041(5) 0.000(4) -0.005(4) 0.006(4)
C31 0.035(5) 0.040(5) 0.035(5) 0.002(4) -0.002(4) 0.002(4)
C32 0.039(5) 0.044(5) 0.036(5) -0.002(5) -0.007(4) -0.002(5)
C33 0.045(5) 0.050(6) 0.045(5) 0.000(5) -0.006(5) -0.001(5)
C34 0.052(6) 0.052(6) 0.051(6) -0.009(5) -0.008(5) 0.002(5)
C35 0.050(6) 0.054(6) 0.043(5) -0.003(5) -0.007(5) 0.006(5)
C36 0.040(5) 0.037(5) 0.036(5) -0.002(4) -0.004(5) 0.006(5)
C37 0.049(6) 0.045(5) 0.052(6) 0.005(5) 0.002(5) 0.002(5)
C38 0.054(6) 0.046(5) 0.055(6) 0.010(5) 0.007(5) -0.007(5)
C39 0.046(5) 0.045(5) 0.049(5) 0.007(5) 0.007(5) -0.009(5)
C40 0.042(5) 0.039(5) 0.038(5) 0.008(5) 0.007(5) -0.004(5)
F1 0.089(6) 0.076(5) 0.059(5) 0.015(5) -0.020(5) 0.014(5)
F2 0.076(6) 0.083(6) 0.080(6) 0.033(5) 0.005(5) 0.000(5)
F3 0.091(6) 0.066(5) 0.059(5) 0.011(5) -0.008(5) 0.014(5)
F4 0.090(6) 0.060(5) 0.054(5) -0.008(4) 0.021(5) 0.000(5)
F5 0.069(5) 0.061(5) 0.068(5) -0.019(4) -0.002(4) 0.010(5)
F6 0.066(5) 0.047(4) 0.058(5) -0.010(4) 0.006(4) -0.009(4)
F7 0.074(5) 0.058(5) 0.052(5) 0.002(4) 0.015(4) -0.004(4)
F8 0.079(6) 0.112(7) 0.085(6) 0.024(5) 0.013(5) -0.015(6)
F9 0.111(6) 0.083(6) 0.086(6) 0.001(5) 0.005(5) -0.036(5)
F10 0.113(7) 0.098(6) 0.066(6) -0.012(5) 0.001(5) 0.033(6)
F11 0.089(6) 0.085(6) 0.068(5) -0.002(5) 0.021(5) 0.008(5)
F12 0.110(6) 0.072(6) 0.077(6) -0.023(5) 0.013(5) -0.001(5)
F13 0.069(6) 0.081(6) 0.102(6) -0.006(5) -0.023(5) 0.015(5)
F14 0.084(6) 0.097(6) 0.096(7) -0.020(6) 0.002(6) 0.027(5)
F15 0.075(6) 0.075(6) 0.117(7) 0.001(6) -0.009(5) 0.021(5)
F16 0.116(7) 0.092(6) 0.091(6) 0.022(6) 0.001(6) -0.023(6)
F17 0.087(6) 0.085(6) 0.113(7) -0.002(6) -0.003(6) -0.017(5)
F18 0.077(6) 0.061(5) 0.094(6) -0.007(5) 0.007(5) -0.011(5)
F19 0.127(7) 0.103(7) 0.118(7) 0.031(6) 0.028(6) 0.007(6)
F20 0.130(7) 0.114(7) 0.085(6) 0.023(6) 0.014(6) -0.018(6)
F21 0.108(7) 0.130(7) 0.112(7) 0.049(6) 0.010(6) -0.018(6)
F22 0.063(5) 0.103(6) 0.092(6) 0.032(6) 0.002(5) 0.024(5)
F23 0.086(6) 0.113(6) 0.126(6) 0.001(6) 0.015(5) 0.013(5)
F24 0.083(6) 0.129(6) 0.105(6) 0.001(5) 0.010(5) 0.027(5)
C41 0.030(4) 0.033(4) 0.025(4) 0.002(4) -0.001(4) -0.001(4)
C42 0.038(5) 0.035(5) 0.028(5) 0.000(4) 0.003(4) 0.001(4)
C43 0.047(5) 0.041(5) 0.036(5) 0.005(4) 0.004(4) -0.001(4)
C44 0.043(5) 0.041(5) 0.034(5) 0.000(4) 0.008(4) -0.002(5)
C45 0.041(5) 0.039(5) 0.034(5) -0.002(4) 0.007(4) -0.001(4)
C46 0.034(5) 0.031(5) 0.028(5) 0.001(4) 0.001(4) -0.003(4)
C47 0.072(5) 0.065(5) 0.058(5) 0.012(5) -0.001(4) 0.005(5)
C48 0.061(5) 0.051(5) 0.048(5) -0.009(4) 0.010(4) 0.000(4)
C49 0.030(4) 0.031(4) 0.029(4) 0.006(4) 0.002(4) 0.002(4)
C50 0.039(5) 0.037(5) 0.034(5) 0.002(4) 0.001(5) -0.005(4)
C51 0.057(5) 0.048(5) 0.043(5) 0.001(4) 0.001(5) -0.010(5)
C52 0.055(6) 0.043(5) 0.037(5) -0.001(5) -0.002(5) -0.011(5)
C53 0.054(5) 0.043(5) 0.037(5) -0.004(4) 0.002(4) -0.001(4)
C54 0.038(5) 0.037(5) 0.031(5) -0.001(4) 0.004(4) 0.000(4)
C55 0.078(5) 0.071(5) 0.067(5) 0.005(5) 0.007(5) -0.017(5)
C56 0.084(5) 0.067(5) 0.059(5) -0.007(5) 0.007(5) 0.008(5)
C57 0.030(4) 0.037(4) 0.024(4) 0.000(4) -0.007(4) 0.005(4)
C58 0.038(5) 0.036(5) 0.033(5) 0.001(4) 0.000(4) 0.004(4)
C59 0.050(5) 0.046(5) 0.050(5) 0.000(4) 0.004(5) -0.004(4)
C60 0.044(5) 0.047(5) 0.049(5) -0.002(5) 0.003(5) 0.002(5)
C61 0.042(5) 0.049(5) 0.053(5) -0.005(5) -0.002(4) 0.010(4)
C62 0.039(5) 0.041(5) 0.036(5) 0.001(4) -0.001(4) 0.002(5)
C63 0.067(5) 0.076(5) 0.088(5) -0.007(5) -0.007(5) 0.014(5)
C64 0.078(5) 0.071(5) 0.082(5) 0.003(5) 0.002(5) -0.014(5)
C65 0.034(4) 0.037(5) 0.025(4) 0.005(4) 0.002(4) 0.004(4)
C66 0.038(5) 0.040(5) 0.032(5) 0.004(4) 0.001(4) 0.008(4)
C67 0.046(5) 0.049(5) 0.046(5) 0.005(4) 0.007(5) 0.011(4)
C68 0.045(5) 0.046(5) 0.045(5) 0.005(5) 0.003(5) 0.007(5)
C69 0.052(5) 0.055(5) 0.047(5) 0.009(5) 0.007(5) 0.000(5)
C70 0.038(5) 0.043(5) 0.030(5) 0.004(4) 0.001(4) 0.001(5)
C71 0.097(5) 0.092(5) 0.084(5) 0.027(5) 0.010(5) -0.005(5)
C72 0.069(5) 0.091(5) 0.086(5) 0.011(5) 0.011(5) 0.017(5)
B1 0.032(4) 0.035(4) 0.026(4) 0.002(4) 0.003(4) 0.003(4)

loop_
_atom_type_symbol
_atom_type_description
_atom_type_scat_dispersion_real
_atom_type_scat_dispersion_imag
_atom_type_scat_source
C C 0.0033 0.0016 'International Tables Vol C Tables 4.2.6.8 and 6.1.1.4'
H H 0.0000 0.0000 'International Tables Vol C Tables 4.2.6.8 and 6.1.1.4'
B B 0.0013 0.0007 'International Tables Vol C Tables 4.2.6.8 and 6.1.1.4'
F F 0.0171 0.0103 'International Tables Vol C Tables 4.2.6.8 and 6.1.1.4'
Ir Ir -1.4442 7.9887 'International Tables Vol C Tables 4.2.6.8 and 6.1.1.4'
N N 0.0061 0.0033 'International Tables Vol C Tables 4.2.6.8 and 6.1.1.4'

loop_
_geom_angle_atom_site_label_1
_geom_angle_atom_site_label_2
_geom_angle_atom_site_label_3
_geom_angle
_geom_angle_site_symmetry_1
_geom_angle_site_symmetry_3
N1 Ir1 N1 173.0(7) 2_655 .
N1 Ir1 N2 79.9(5) . 2_655
N1 Ir1 N2 105.8(5) . .
N1 Ir1 N2 105.8(5) 2_655 2_655
N1 Ir1 N2 79.9(5) 2_655 .
N2 Ir1 N2 75.3(6) . 2_655
C1 Ir1 N1 80.3(6) 2_655 2_655
C1 Ir1 N1 80.3(6) . .
C1 Ir1 N1 94.6(6) 2_655 .
C1 Ir1 N1 94.6(6) . 2_655
C1 Ir1 N2 99.1(6) 2_655 .
C1 Ir1 N2 170.5(5) . .
C1 Ir1 N2 99.1(5) . 2_655
C1 Ir1 N2 170.5(5) 2_655 2_655
C1 Ir1 C1 87.4(9) 2_655 .
C7 N1 Ir1 111.7(10) . .
C7 N1 C11 121.7(14) . .
C11 N1 Ir1 126.1(11) . .
C16 N2 Ir1 115.1(10) . .
C16 N2 C20 120.6(13) . .
C20 N2 Ir1 123.4(10) . .
C2 C1 Ir1 128.4(13) . .
C6 C1 Ir1 114.7(12) . .
C6 C1 C2 116.8(15) . .
C1 C2 H2 118.7 . .
C3 C2 C1 122.6(18) . .
C3 C2 H2 118.7 . .
C2 C3 H3 120.1 . .
C2 C3 C4 119.8(18) . .
C4 C3 H3 120.1 . .
C3 C4 H4 119.7 . .
C5 C4 C3 120.7(18) . .
C5 C4 H4 119.7 . .
C4 C5 H5 120.5 . .
C4 C5 C6 119.0(17) . .
C6 C5 H5 120.5 . .
C1 C6 C5 121.0(16) . .
C1 C6 C7 115.9(15) . .
C7 C6 C5 123.0(16) . .
N1 C7 C6 116.7(14) . .
N1 C7 C8 117.7(15) . .
C6 C7 C8 125.1(16) . .
C7 C8 H8 119.1 . .
C9 C8 C7 121.8(17) . .
C9 C8 H8 119.1 . .
C8 C9 H9 120.2 . .
C10 C9 C8 119.6(18) . .
C10 C9 H9 120.2 . .
C9 C10 C11 121.0(18) . .
C9 C10 C15 122.8(18) . .
C15 C10 C11 116.1(17) . .
N1 C11 C10 117.4(16) . .
C12 C11 N1 123.4(16) . .
C12 C11 C10 119.1(17) . .
C11 C12 H12 118.6 . .
C13 C12 C11 122.8(18) . .
C13 C12 H12 118.6 . .
C12 C13 H13 120.4 . .
C12 C13 C14 119(2) . .
C14 C13 H13 120.4 . .
C13 C14 H14 119.3 . .
C15 C14 C13 121(2) . .
C15 C14 H14 119.3 . .
C10 C15 H15 119.4 . .
C14 C15 C10 121.1(19) . .
C14 C15 H15 119.4 . .
N2 C16 C16 116.8(9) . 2_655
N2 C16 C17 119.2(14) . .
C16 C16 C17 123.8(10) 2_655 .
C16 C17 H17 121.0 . .
C18 C17 C16 118.0(16) . .
C18 C17 H17 121.0 . .
C17 C18 H18 119.1 . .
C19 C18 C17 121.7(17) . .
C19 C18 H18 119.1 . .
C18 C19 H19 120.5 . .
C18 C19 C20 119.0(17) . .
C20 C19 H19 120.5 . .
N2 C20 H20 119.3 . .
C19 C20 N2 121.3(15) . .
C19 C20 H20 119.3 . .
N3 Ir2 N3 172.9(6) 2_656 .
N3 Ir2 N4 102.6(4) 2_656 2_656
N3 Ir2 N4 102.6(4) . .
N3 Ir2 N4 83.0(4) . 2_656
N3 Ir2 N4 83.0(4) 2_656 .
N4 Ir2 N4 75.3(6) . 2_656
C21 Ir2 N3 95.0(5) . 2_656
C21 Ir2 N3 95.0(5) 2_656 .
C21 Ir2 N3 79.8(5) . .
C21 Ir2 N3 79.8(5) 2_656 2_656
C21 Ir2 N4 99.4(5) 2_656 .
C21 Ir2 N4 99.3(5) . 2_656
C21 Ir2 N4 173.7(5) . .
C21 Ir2 N4 173.7(5) 2_656 2_656
C21 Ir2 C21 86.2(8) . 2_656
C27 N3 Ir2 113.1(10) . .
C27 N3 C31 119.3(13) . .
C31 N3 Ir2 127.3(10) . .
C36 N4 Ir2 115.7(9) . .
C36 N4 C40 120.1(12) . .
C40 N4 Ir2 124.2(10) . .
C22 C21 Ir2 125.4(12) . .
C26 C21 Ir2 118.1(11) . .
C26 C21 C22 116.3(15) . .
C21 C22 H22 121.2 . .
C23 C22 C21 117.5(16) . .
C23 C22 H22 121.2 . .
C22 C23 H23 118.0 . .
C24 C23 C22 124.1(18) . .
C24 C23 H23 118.0 . .
C23 C24 H24 119.2 . .
C23 C24 C25 121.5(17) . .
C25 C24 H24 119.2 . .
C24 C25 H25 123.2 . .
C26 C25 C24 113.5(16) . .
C26 C25 H25 123.2 . .
C21 C26 C25 127.0(16) . .
C21 C26 C27 113.8(14) . .
C25 C26 C27 119.0(15) . .
N3 C27 C26 114.6(13) . .
N3 C27 C28 121.0(15) . .
C28 C27 C26 124.3(14) . .
C27 C28 H28 119.0 . .
C29 C28 C27 122.0(16) . .
C29 C28 H28 119.0 . .
C28 C29 H29 121.7 . .
C28 C29 C30 116.5(16) . .
C30 C29 H29 121.7 . .
C29 C30 C35 120.0(16) . .
C31 C30 C29 121.5(16) . .
C31 C30 C35 118.0(15) . .
N3 C31 C30 118.8(14) . .
N3 C31 C32 122.2(14) . .
C32 C31 C30 119.0(14) . .
C31 C32 H32 119.1 . .
C31 C32 C33 121.8(15) . .
C33 C32 H32 119.1 . .
C32 C33 H33 120.5 . .
C32 C33 C34 119.0(16) . .
C34 C33 H33 120.5 . .
C33 C34 H34 119.1 . .
C35 C34 C33 121.9(17) . .
C35 C34 H34 119.1 . .
C30 C35 H35 120.0 . .
C34 C35 C30 120.1(16) . .
C34 C35 H35 120.0 . .
N4 C36 C36 116.6(8) . 2_656
N4 C36 C37 119.5(14) . .
C37 C36 C36 123.4(10) . 2_656
C36 C37 H37 120.2 . .
C38 C37 C36 119.7(16) . .
C38 C37 H37 120.2 . .
C37 C38 H38 119.9 . .
C37 C38 C39 120.3(16) . .
C39 C38 H38 119.9 . .
C38 C39 H39 121.2 . .
C40 C39 C38 117.7(15) . .
C40 C39 H39 121.2 . .
N4 C40 C39 122.1(15) . .
N4 C40 H40 119.0 . .
C39 C40 H40 119.0 . .
C42 C41 C46 116.7(12) . .
C42 C41 B1 123.2(12) . .
C46 C41 B1 120.1(12) . .
C41 C42 H42 118.1 . .
C41 C42 C43 123.8(14) . .
C43 C42 H42 118.1 . .
C42 C43 C44 119.1(14) . .
C42 C43 C47 123.0(16) . .
C44 C43 C47 117.9(15) . .
C43 C44 H44 120.6 . .
C45 C44 C43 118.7(14) . .
C45 C44 H44 120.6 . .
C44 C45 C48 121.1(14) . .
C46 C45 C44 121.4(14) . .
C46 C45 C48 117.3(14) . .
C41 C46 H46 119.9 . .
C45 C46 C41 120.2(13) . .
C45 C46 H46 119.9 . .
F1 C47 F2 105.6(19) . .
F1 C47 F3 105.6(17) . .
F1 C47 C43 115.3(18) . .
F2 C47 C43 111.2(17) . .
F3 C47 F2 104.9(18) . .
F3 C47 C43 113.4(18) . .
F4 C48 F6 102.5(14) . .
F4 C48 C45 112.0(15) . .
F5 C48 F4 111.3(15) . .
F5 C48 F6 106.3(15) . .
F5 C48 C45 113.3(15) . .
F6 C48 C45 110.6(14) . .
C50 C49 C54 116.5(13) . .
C50 C49 B1 122.4(12) . .
C54 C49 B1 120.7(12) . .
C49 C50 H50 119.3 . .
C49 C50 C51 121.3(14) . .
C51 C50 H50 119.3 . .
C50 C51 C55 118.7(16) . .
C52 C51 C50 121.9(15) . .
C52 C51 C55 119.4(16) . .
C51 C52 H52 120.6 . .
C51 C52 C53 118.8(15) . .
C53 C52 H52 120.6 . .
C52 C53 C54 118.8(14) . .
C52 C53 C56 120.5(16) . .
C54 C53 C56 120.7(16) . .
C49 C54 C53 122.6(14) . .
C49 C54 H54 118.7 . .
C53 C54 H54 118.7 . .
F7 C55 F8 105.7(19) . .
F7 C55 F9 105.1(17) . .
F7 C55 C51 115.7(18) . .
F8 C55 F9 107.2(19) . .
F8 C55 C51 110.8(18) . .
F9 C55 C51 111.7(18) . .
F10 C56 F11 103.6(18) . .
F10 C56 F12 111.6(19) . .
F10 C56 C53 112.7(18) . .
F11 C56 C53 114.4(18) . .
F12 C56 F11 101.0(17) . .
F12 C56 C53 112.7(18) . .
C58 C57 C62 116.6(13) . .
C58 C57 B1 119.9(12) . .
C62 C57 B1 123.1(13) . .
C57 C58 H58 118.7 . .
C59 C58 C57 122.6(14) . .
C59 C58 H58 118.7 . .
C58 C59 C60 121.5(15) . .
C58 C59 C64 121.3(17) . .
C60 C59 C64 117.2(17) . .
C59 C60 H60 121.5 . .
C59 C60 C61 117.1(15) . .
C61 C60 H60 121.5 . .
C60 C61 C62 120.9(15) . .
C60 C61 C63 121.3(17) . .
C62 C61 C63 117.7(17) . .
C57 C62 C61 121.3(15) . .
C57 C62 H62 119.4 . .
C61 C62 H62 119.4 . .
F13 C63 C61 109.5(19) . .
F14 C63 F13 101.4(18) . .
F14 C63 C61 112(2) . .
F15 C63 F13 106(2) . .
F15 C63 F14 109(2) . .
F15 C63 C61 118(2) . .
F16 C64 F17 111(2) . .
F16 C64 F18 104(2) . .
F16 C64 C59 112(2) . .
F17 C64 C59 114(2) . .
F18 C64 F17 104(2) . .
F18 C64 C59 110.6(18) . .
C66 C65 C70 115.6(13) . .
C66 C65 B1 117.8(12) . .
C70 C65 B1 126.4(12) . .
C65 C66 H66 118.9 . .
C65 C66 C67 122.2(14) . .
C67 C66 H66 118.9 . .
C66 C67 C72 118.7(17) . .
C68 C67 C66 121.2(15) . .
C68 C67 C72 120.0(17) . .
C67 C68 H68 121.8 . .
C69 C68 C67 116.4(15) . .
C69 C68 H68 121.8 . .
C68 C69 C70 123.2(15) . .
C68 C69 C71 118.0(18) . .
C70 C69 C71 118.7(18) . .
C65 C70 H70 119.5 . .
C69 C70 C65 121.1(14) . .
C69 C70 H70 119.5 . .
F19 C71 C69 114(2) . .
F20 C71 F19 104(2) . .
F20 C71 F21 110(2) . .
F20 C71 C69 113(2) . .
F21 C71 F19 102(2) . .
F21 C71 C69 114(2) . .
F22 C72 F23 107(2) . .
F22 C72 F24 106(2) . .
F22 C72 C67 119(2) . .
F23 C72 F24 91(2) . .
F23 C72 C67 118(2) . .
F24 C72 C67 112(2) . .
C41 B1 C49 109.5(11) . .
C41 B1 C57 103.7(11) . .
C49 B1 C57 115.4(11) . .
C65 B1 C41 110.3(11) . .
C65 B1 C49 104.9(11) . .
C65 B1 C57 113.2(11) . .

loop_
_geom_bond_atom_site_label_1
_geom_bond_atom_site_label_2
_geom_bond_distance
_geom_bond_site_symmetry_2
Ir1 N1 2.096(13) 2_655
Ir1 N1 2.096(13) .
Ir1 N2 2.168(12) .
Ir1 N2 2.168(12) 2_655
Ir1 C1 2.007(16) .
Ir1 C1 2.007(16) 2_655
N1 C7 1.38(2) .
N1 C11 1.39(2) .
N2 C16 1.325(19) .
N2 C20 1.375(19) .
C1 C2 1.40(2) .
C1 C6 1.39(2) .
C2 H2 0.9500 .
C2 C3 1.35(2) .
C3 H3 0.9500 .
C3 C4 1.39(3) .
C4 H4 0.9500 .
C4 C5 1.37(3) .
C5 H5 0.9500 .
C5 C6 1.41(2) .
C6 C7 1.41(2) .
C7 C8 1.43(2) .
C8 H8 0.9500 .
C8 C9 1.37(3) .
C9 H9 0.9500 .
C9 C10 1.35(3) .
C10 C11 1.45(3) .
C10 C15 1.45(3) .
C11 C12 1.38(2) .
C12 H12 0.9500 .
C12 C13 1.35(2) .
C13 H13 0.9500 .
C13 C14 1.41(3) .
C14 H14 0.9500 .
C14 C15 1.34(3) .
C15 H15 0.9500 .
C16 C16 1.44(3) 2_655
C16 C17 1.45(2) .
C17 H17 0.9500 .
C17 C18 1.36(2) .
C18 H18 0.9500 .
C18 C19 1.36(3) .
C19 H19 0.9500 .
C19 C20 1.36(2) .
C20 H20 0.9500 .
Ir2 N3 2.127(12) .
Ir2 N3 2.127(12) 2_656
Ir2 N4 2.159(11) 2_656
Ir2 N4 2.159(11) .
Ir2 C21 2.005(15) 2_656
Ir2 C21 2.005(15) .
N3 C27 1.364(19) .
N3 C31 1.369(19) .
N4 C36 1.351(18) .
N4 C40 1.355(18) .
C21 C22 1.43(2) .
C21 C26 1.35(2) .
C22 H22 0.9500 .
C22 C23 1.42(2) .
C23 H23 0.9500 .
C23 C24 1.29(2) .
C24 H24 0.9500 .
C24 C25 1.44(2) .
C25 H25 0.9500 .
C25 C26 1.41(2) .
C26 C27 1.53(2) .
C27 C28 1.41(2) .
C28 H28 0.9500 .
C28 C29 1.34(3) .
C29 H29 0.9500 .
C29 C30 1.42(2) .
C30 C31 1.41(2) .
C30 C35 1.47(2) .
C31 C32 1.37(2) .
C32 H32 0.9500 .
C32 C33 1.38(2) .
C33 H33 0.9500 .
C33 C34 1.41(2) .
C34 H34 0.9500 .
C34 C35 1.31(2) .
C35 H35 0.9500 .
C36 C36 1.43(3) 2_656
C36 C37 1.40(2) .
C37 H37 0.9500 .
C37 C38 1.38(2) .
C38 H38 0.9500 .
C38 C39 1.39(2) .
C39 H39 0.9500 .
C39 C40 1.38(2) .
C40 H40 0.9500 .
F1 C47 1.29(2) .
F2 C47 1.36(2) .
F3 C47 1.30(3) .
F4 C48 1.34(2) .
F5 C48 1.31(2) .
F6 C48 1.36(2) .
F7 C55 1.29(2) .
F8 C55 1.30(3) .
F9 C55 1.36(3) .
F10 C56 1.31(2) .
F11 C56 1.33(2) .
F12 C56 1.31(3) .
F13 C63 1.41(3) .
F14 C63 1.36(3) .
F15 C63 1.26(3) .
F16 C64 1.30(3) .
F17 C64 1.34(3) .
F18 C64 1.33(3) .
F19 C71 1.30(3) .
F20 C71 1.27(3) .
F21 C71 1.29(3) .
F22 C72 1.23(3) .
F23 C72 1.29(3) .
F24 C72 1.32(3) .
C41 C42 1.376(19) .
C41 C46 1.432(19) .
C41 B1 1.652(19) .
C42 H42 0.9500 .
C42 C43 1.39(2) .
C43 C44 1.41(2) .
C43 C47 1.48(3) .
C44 H44 0.9500 .
C44 C45 1.39(2) .
C45 C46 1.390(19) .
C45 C48 1.51(2) .
C46 H46 0.9500 .
C49 C50 1.379(19) .
C49 C54 1.413(19) .
C49 B1 1.66(2) .
C50 H50 0.9500 .
C50 C51 1.40(2) .
C51 C52 1.38(2) .
C51 C55 1.50(3) .
C52 H52 0.9500 .
C52 C53 1.39(2) .
C53 C54 1.42(2) .
C53 C56 1.46(2) .
C54 H54 0.9500 .
C57 C58 1.37(2) .
C57 C62 1.39(2) .
C57 B1 1.66(2) .
C58 H58 0.9500 .
C58 C59 1.37(2) .
C59 C60 1.38(2) .
C59 C64 1.52(3) .
C60 H60 0.9500 .
C60 C61 1.39(2) .
C61 C62 1.39(2) .
C61 C63 1.47(3) .
C62 H62 0.9500 .
C65 C66 1.401(19) .
C65 C70 1.414(19) .
C65 B1 1.63(2) .
C66 H66 0.9500 .
C66 C67 1.41(2) .
C67 C68 1.40(2) .
C67 C72 1.47(3) .
C68 H68 0.9500 .
C68 C69 1.38(2) .
C69 C70 1.39(2) .
C69 C71 1.48(3) .
C70 H70 0.9500 .

loop_
_geom_torsion_atom_site_label_1
_geom_torsion_atom_site_label_2
_geom_torsion_atom_site_label_3
_geom_torsion_atom_site_label_4
_geom_torsion
_geom_torsion_site_symmetry_1
_geom_torsion_site_symmetry_4
Ir1 N1 C7 C6 8.5(17) . .
Ir1 N1 C7 C8 -164.4(11) . .
Ir1 N1 C11 C10 160.4(11) . .
Ir1 N1 C11 C12 -16(2) . .
Ir1 N2 C16 C16 8(2) . 2_655
Ir1 N2 C16 C17 -168.3(11) . .
Ir1 N2 C20 C19 166.6(12) . .
Ir1 C1 C2 C3 177.0(13) . .
Ir1 C1 C6 C5 -177.8(12) . .
Ir1 C1 C6 C7 4.3(18) . .
N1 C7 C8 C9 -2(2) . .
N1 C11 C12 C13 177.8(17) . .
N2 C16 C17 C18 -2(2) . .
C1 C2 C3 C4 0(3) . .
C1 C6 C7 N1 -9(2) . .
C1 C6 C7 C8 163.6(15) . .
C2 C1 C6 C5 -1(2) . .
C2 C1 C6 C7 -178.9(14) . .
C2 C3 C4 C5 0(3) . .
C3 C4 C5 C6 0(3) . .
C4 C5 C6 C1 1(2) . .
C4 C5 C6 C7 178.5(16) . .
C5 C6 C7 N1 173.5(14) . .
C5 C6 C7 C8 -14(3) . .
C6 C1 C2 C3 1(2) . .
C6 C7 C8 C9 -174.4(16) . .
C7 N1 C11 C10 -11(2) . .
C7 N1 C11 C12 172.4(15) . .
C7 C8 C9 C10 0(3) . .
C8 C9 C10 C11 -3(3) . .
C8 C9 C10 C15 -178.8(17) . .
C9 C10 C11 N1 8(2) . .
C9 C10 C11 C12 -174.8(17) . .
C9 C10 C15 C14 175.7(18) . .
C10 C11 C12 C13 1(3) . .
C11 N1 C7 C6 -179.3(14) . .
C11 N1 C7 C8 8(2) . .
C11 C10 C15 C14 0(3) . .
C11 C12 C13 C14 -4(3) . .
C12 C13 C14 C15 5(3) . .
C13 C14 C15 C10 -3(3) . .
C15 C10 C11 N1 -175.7(15) . .
C15 C10 C11 C12 1(2) . .
C16 N2 C20 C19 -2(2) . .
C16 C16 C17 C18 -178.0(18) 2_655 .
C16 C17 C18 C19 4(3) . .
C17 C18 C19 C20 -5(3) . .
C18 C19 C20 N2 4(3) . .
C20 N2 C16 C16 177.5(16) . 2_655
C20 N2 C16 C17 2(2) . .
Ir2 N3 C27 C26 -8.2(16) . .
Ir2 N3 C27 C28 170.2(12) . .
Ir2 N3 C31 C30 -162.5(11) . .
Ir2 N3 C31 C32 16(2) . .
Ir2 N4 C36 C36 0(2) . 2_656
Ir2 N4 C36 C37 -172.8(12) . .
Ir2 N4 C40 C39 172.5(12) . .
Ir2 C21 C22 C23 178.1(11) . .
Ir2 C21 C26 C25 -177.0(13) . .
Ir2 C21 C26 C27 -1.1(17) . .
N3 C27 C28 C29 -4(2) . .
N3 C31 C32 C33 -177.6(14) . .
N4 C36 C37 C38 -6(2) . .
C21 C22 C23 C24 -4(3) . .
C21 C26 C27 N3 6.4(19) . .
C21 C26 C27 C28 -172.0(15) . .
C22 C21 C26 C25 -1(2) . .
C22 C21 C26 C27 174.6(13) . .
C22 C23 C24 C25 3(3) . .
C23 C24 C25 C26 -1(2) . .
C24 C25 C26 C21 0(2) . .
C24 C25 C26 C27 -175.4(14) . .
C25 C26 C27 N3 -177.4(14) . .
C25 C26 C27 C28 4(2) . .
C26 C21 C22 C23 3(2) . .
C26 C27 C28 C29 174.4(15) . .
C27 N3 C31 C30 10(2) . .
C27 N3 C31 C32 -171.5(14) . .
C27 C28 C29 C30 4(2) . .
C28 C29 C30 C31 3(2) . .
C28 C29 C30 C35 174.1(15) . .
C29 C30 C31 N3 -10(2) . .
C29 C30 C31 C32 171.4(15) . .
C29 C30 C35 C34 -175.1(16) . .
C30 C31 C32 C33 1(2) . .
C31 N3 C27 C26 178.1(13) . .
C31 N3 C27 C28 -4(2) . .
C31 C30 C35 C34 -4(2) . .
C31 C32 C33 C34 2(2) . .
C32 C33 C34 C35 -5(3) . .
C33 C34 C35 C30 6(3) . .
C35 C30 C31 N3 178.6(14) . .
C35 C30 C31 C32 0(2) . .
C36 N4 C40 C39 -10(2) . .
C36 C36 C37 C38 -177.7(18) 2_656 .
C36 C37 C38 C39 3(3) . .
C37 C38 C39 C40 -3(3) . .
C38 C39 C40 N4 6(2) . .
C40 N4 C36 C36 -178.2(16) . 2_656
C40 N4 C36 C37 9(2) . .
C41 C42 C43 C44 2(2) . .
C41 C42 C43 C47 -176.2(16) . .
C42 C41 C46 C45 2(2) . .
C42 C41 B1 C49 -46.3(17) . .
C42 C41 B1 C57 77.4(16) . .
C42 C41 B1 C65 -161.1(13) . .
C42 C43 C44 C45 1(2) . .
C42 C43 C47 F1 -129.8(19) . .
C42 C43 C47 F2 110(2) . .
C42 C43 C47 F3 -8(3) . .
C43 C44 C45 C46 -2(2) . .
C43 C44 C45 C48 -176.4(15) . .
C44 C43 C47 F1 52(3) . .
C44 C43 C47 F2 -68(2) . .
C44 C43 C47 F3 174.4(16) . .
C44 C45 C46 C41 0(2) . .
C44 C45 C48 F4 1(2) . .
C44 C45 C48 F5 128.4(17) . .
C44 C45 C48 F6 -112.2(17) . .
C46 C41 C42 C43 -3(2) . .
C46 C41 B1 C49 136.2(12) . .
C46 C41 B1 C57 -100.2(14) . .
C46 C41 B1 C65 21.3(17) . .
C46 C45 C48 F4 -173.3(14) . .
C46 C45 C48 F5 -46(2) . .
C46 C45 C48 F6 73.1(19) . .
C47 C43 C44 C45 178.8(16) . .
C48 C45 C46 C41 175.1(14) . .
C49 C50 C51 C52 1(3) . .
C49 C50 C51 C55 -177.1(16) . .
C50 C49 C54 C53 -2(2) . .
C50 C49 B1 C41 -21.5(18) . .
C50 C49 B1 C57 -138.0(14) . .
C50 C49 B1 C65 96.8(15) . .
C50 C51 C52 C53 0(3) . .
C50 C51 C55 F7 32(3) . .
C50 C51 C55 F8 -88(2) . .
C50 C51 C55 F9 152.5(18) . .
C51 C52 C53 C54 -2(2) . .
C51 C52 C53 C56 178.8(18) . .
C52 C51 C55 F7 -145.6(19) . .
C52 C51 C55 F8 94(2) . .
C52 C51 C55 F9 -25(3) . .
C52 C53 C54 C49 3(2) . .
C52 C53 C56 F10 -104(2) . .
C52 C53 C56 F11 138.3(19) . .
C52 C53 C56 F12 24(3) . .
C54 C49 C50 C51 0(2) . .
C54 C49 B1 C41 164.8(12) . .
C54 C49 B1 C57 48.3(17) . .
C54 C49 B1 C65 -76.9(15) . .
C54 C53 C56 F10 77(2) . .
C54 C53 C56 F11 -41(3) . .
C54 C53 C56 F12 -155.9(17) . .
C55 C51 C52 C53 177.9(18) . .
C56 C53 C54 C49 -177.8(16) . .
C57 C58 C59 C60 2(3) . .
C57 C58 C59 C64 -178.8(17) . .
C58 C57 C62 C61 0(2) . .
C58 C57 B1 C41 76.9(15) . .
C58 C57 B1 C49 -163.4(12) . .
C58 C57 B1 C65 -42.6(17) . .
C58 C59 C60 C61 -1(3) . .
C58 C59 C64 F16 78(3) . .
C58 C59 C64 F17 -154.5(19) . .
C58 C59 C64 F18 -38(3) . .
C59 C60 C61 C62 -1(3) . .
C59 C60 C61 C63 177.2(19) . .
C60 C59 C64 F16 -102(2) . .
C60 C59 C64 F17 25(3) . .
C60 C59 C64 F18 141.7(19) . .
C60 C61 C62 C57 1(3) . .
C60 C61 C63 F13 -31(3) . .
C60 C61 C63 F14 80(2) . .
C60 C61 C63 F15 -152(2) . .
C62 C57 C58 C59 -1(2) . .
C62 C57 B1 C41 -95.4(15) . .
C62 C57 B1 C49 24.3(18) . .
C62 C57 B1 C65 145.1(13) . .
C62 C61 C63 F13 146.8(18) . .
C62 C61 C63 F14 -102(2) . .
C62 C61 C63 F15 26(3) . .
C63 C61 C62 C57 -176.7(17) . .
C64 C59 C60 C61 179.8(18) . .
C65 C66 C67 C68 -1(3) . .
C65 C66 C67 C72 179.2(19) . .
C66 C65 C70 C69 -6(2) . .
C66 C65 B1 C41 52.9(17) . .
C66 C65 B1 C49 -64.9(15) . .
C66 C65 B1 C57 168.5(12) . .
C66 C67 C68 C69 -2(3) . .
C66 C67 C72 F22 -180(2) . .
C66 C67 C72 F23 48(3) . .
C66 C67 C72 F24 -56(3) . .
C67 C68 C69 C70 0(3) . .
C67 C68 C69 C71 -179(2) . .
C68 C67 C72 F22 0(4) . .
C68 C67 C72 F23 -132(2) . .
C68 C67 C72 F24 124(2) . .
C68 C69 C70 C65 3(3) . .
C68 C69 C71 F19 -34(3) . .
C68 C69 C71 F20 84(3) . .
C68 C69 C71 F21 -149(2) . .
C70 C65 C66 C67 4(2) . .
C70 C65 B1 C41 -131.0(15) . .
C70 C65 B1 C49 111.2(15) . .
C70 C65 B1 C57 -15(2) . .
C70 C69 C71 F19 148(2) . .
C70 C69 C71 F20 -95(3) . .
C70 C69 C71 F21 32(3) . .
C71 C69 C70 C65 -177.7(19) . .
C72 C67 C68 C69 178(2) . .
B1 C41 C42 C43 179.4(14) . .
B1 C41 C46 C45 179.7(13) . .
B1 C49 C50 C51 -173.8(14) . .
B1 C49 C54 C53 172.3(14) . .
B1 C57 C58 C59 -174.2(14) . .
B1 C57 C62 C61 172.4(14) . .
B1 C65 C66 C67 -179.2(14) . .
B1 C65 C70 C69 178.3(15) . .
